data_4119526
loop_
_publ_author_name
'Sabuj Kundu'
'Jongwook Choi'
'David Y. Wang'
'Yuriy Choliy'
'Thomas J. Emge'
'Karsten Krogh-Jespersen'
'Alan S. Goldman'

_publ_section_title
;
 Cleavage of Ether, Ester, and Tosylate C(sp3)-O Bonds by an Iridium
 Complex, Initiated by Oxidative Addition of C-H Bonds. Experimental and
 Computational Studies
;
_journal_name_full 'Journal of the American Chemical Society'
_journal_page_first 5127
_journal_page_last 5143
_journal_paper_doi 10.1021/ja312464b
_journal_volume 135
_journal_year 2013
_chemical_formula_sum 'C31 H46 F3 Ir O P2'
_chemical_formula_weight 745.82
_chemical_name_systematic
; 
 ? 
;
_space_group_IT_number 2
_symmetry_cell_setting triclinic
_symmetry_space_group_name_Hall '-P 1'
_symmetry_space_group_name_H-M 'P -1'
_atom_sites_solution_hydrogens geom
_atom_sites_solution_primary direct
_atom_sites_solution_secondary difmap
_audit_creation_method SHELXL-97
_cell_angle_alpha 102.108(1)
_cell_angle_beta 96.180(1)
_cell_angle_gamma 110.906(1)
_cell_formula_units_Z 2
_cell_length_a 10.7204(3)
_cell_length_b 11.6493(3)
_cell_length_c 13.4921(3)
_cell_measurement_reflns_used 9871
_cell_measurement_temperature 100(2)
_cell_measurement_theta_max 30.85
_cell_measurement_theta_min 2.34
_cell_volume 1507.99(7)
_computing_cell_refinement 'Bruker SAINT'
_computing_data_collection 'Bruker APEX2'
_computing_data_reduction 'Bruker SAINT'
_computing_molecular_graphics 'Bruker SHELXTL'
_computing_publication_material 'Bruker SHELXTL'
_computing_structure_refinement 'SHELXL-97 (Sheldrick, 2008)'
_computing_structure_solution 'SHELXS-97 (Sheldrick, 2008)'
_diffrn_ambient_temperature 100(2)
_diffrn_measured_fraction_theta_full 0.971
_diffrn_measured_fraction_theta_max 0.971
_diffrn_measurement_device_type 'Bruker APEX-II CCD'
_diffrn_measurement_method '\f and \w scans'
_diffrn_radiation_monochromator graphite
_diffrn_radiation_source 'fine-focus sealed tube'
_diffrn_radiation_type MoK\a
_diffrn_radiation_wavelength 0.71073
_diffrn_reflns_av_R_equivalents 0.0231
_diffrn_reflns_av_sigmaI/netI 0.0284
_diffrn_reflns_limit_h_max 15
_diffrn_reflns_limit_h_min -15
_diffrn_reflns_limit_k_max 16
_diffrn_reflns_limit_k_min -16
_diffrn_reflns_limit_l_max 19
_diffrn_reflns_limit_l_min -19
_diffrn_reflns_number 23480
_diffrn_reflns_theta_full 30.86
_diffrn_reflns_theta_max 30.86
_diffrn_reflns_theta_min 1.58
_exptl_absorpt_coefficient_mu 4.575
_exptl_absorpt_correction_T_max 0.7401
_exptl_absorpt_correction_T_min 0.3313
_exptl_absorpt_correction_type multi-scan
_exptl_absorpt_process_details 'Bruker SAINT'
_exptl_crystal_colour red
_exptl_crystal_density_diffrn 1.643
_exptl_crystal_description lathe
_exptl_crystal_F_000 748
_exptl_crystal_size_max 0.31
_exptl_crystal_size_mid 0.18
_exptl_crystal_size_min 0.07
_refine_diff_density_max 2.246
_refine_diff_density_min -1.119
_refine_diff_density_rms 0.103
_refine_ls_extinction_method none
_refine_ls_goodness_of_fit_ref 1.002
_refine_ls_hydrogen_treatment constr
_refine_ls_matrix_type full
_refine_ls_number_parameters 355
_refine_ls_number_reflns 9234
_refine_ls_number_restraints 0
_refine_ls_restrained_S_all 1.002
_refine_ls_R_factor_all 0.0221
_refine_ls_R_factor_gt 0.0207
_refine_ls_shift/su_max 0.001
_refine_ls_shift/su_mean 0.000
_refine_ls_structure_factor_coef Fsqd
_refine_ls_weighting_details 'calc w=1/[\s^2^(Fo^2^)+(0.0230P)^2^+1.1000P] where P=(Fo^2^+2Fc^2^)/3'
_refine_ls_weighting_scheme calc
_refine_ls_wR_factor_gt 0.0479
_refine_ls_wR_factor_ref 0.0485
_reflns_number_gt 8840
_reflns_number_total 9234
_reflns_threshold_expression >2sigma(I)
_cod_data_source_file ja312464b_si_005.cif
_cod_data_source_block irtolf
_cod_database_code 4119526

loop_
_symmetry_equiv_pos_as_xyz
'x, y, z'
'-x, -y, -z'

loop_
_atom_site_label
_atom_site_type_symbol
_atom_site_fract_x
_atom_site_fract_y
_atom_site_fract_z
_atom_site_U_iso_or_equiv
_atom_site_adp_type
_atom_site_occupancy
_atom_site_symmetry_multiplicity
_atom_site_calc_flag
_atom_site_refinement_flags
Ir1 Ir 0.052514(7) 0.327553(6) 0.758962(5) 0.01317(3) Uani 1 1 d .
P1 P 0.22546(5) 0.47332(5) 0.70147(4) 0.01677(9) Uani 1 1 d .
P2 P -0.15737(5) 0.22274(5) 0.79698(4) 0.01573(9) Uani 1 1 d .
C1 C -0.0189(2) 0.47385(18) 0.77549(16) 0.0166(3) Uani 1 1 d .
C2 C 0.0330(2) 0.57620(19) 0.73077(16) 0.0186(4) Uani 1 1 d .
C3 C -0.0191(2) 0.67100(19) 0.73923(17) 0.0211(4) Uani 1 1 d .
H3 H 0.0196 0.7406 0.7107 0.025 Uiso 1 1 calc R
C4 C -0.1275(2) 0.6641(2) 0.78922(17) 0.0221(4) Uani 1 1 d .
H4 H -0.1629 0.7287 0.7948 0.027 Uiso 1 1 calc R
C5 C -0.1835(2) 0.5623(2) 0.83092(16) 0.0196(4) Uani 1 1 d .
H5 H -0.2592 0.5561 0.8633 0.024 Uiso 1 1 calc R
C6 C -0.1294(2) 0.46938(19) 0.82557(16) 0.0179(4) Uani 1 1 d .
C7 C 0.1398(2) 0.5758(2) 0.66631(18) 0.0225(4) Uani 1 1 d .
H7A H 0.2078 0.6638 0.6784 0.027 Uiso 1 1 calc R
H7B H 0.0964 0.5434 0.5920 0.027 Uiso 1 1 calc R
C8 C -0.1876(2) 0.35906(19) 0.87213(17) 0.0197(4) Uani 1 1 d .
H8A H -0.2865 0.3364 0.8686 0.024 Uiso 1 1 calc R
H8B H -0.1424 0.3825 0.9456 0.024 Uiso 1 1 calc R
C9 C 0.2621(2) 0.4013(2) 0.57475(17) 0.0213(4) Uani 1 1 d .
C10 C 0.3624(2) 0.3377(2) 0.59408(19) 0.0255(4) Uani 1 1 d .
H10A H 0.3305 0.2818 0.6390 0.038 Uiso 1 1 calc R
H10B H 0.4527 0.4035 0.6276 0.038 Uiso 1 1 calc R
H10C H 0.3679 0.2873 0.5280 0.038 Uiso 1 1 calc R
C11 C 0.3143(3) 0.4942(3) 0.5089(2) 0.0316(5) Uani 1 1 d .
H11A H 0.4035 0.5600 0.5452 0.047 Uiso 1 1 calc R
H11B H 0.2498 0.5343 0.4971 0.047 Uiso 1 1 calc R
H11C H 0.3231 0.4475 0.4423 0.047 Uiso 1 1 calc R
C12 C 0.1249(2) 0.2974(2) 0.51350(18) 0.0262(4) Uani 1 1 d .
H12A H 0.1379 0.2526 0.4479 0.039 Uiso 1 1 calc R
H12B H 0.0602 0.3368 0.4996 0.039 Uiso 1 1 calc R
H12C H 0.0890 0.2366 0.5539 0.039 Uiso 1 1 calc R
C13 C 0.3875(2) 0.5901(2) 0.79360(18) 0.0235(4) Uani 1 1 d .
C14 C 0.4580(2) 0.5201(2) 0.84886(19) 0.0266(5) Uani 1 1 d .
H14A H 0.5348 0.5825 0.9030 0.040 Uiso 1 1 calc R
H14B H 0.4915 0.4703 0.7987 0.040 Uiso 1 1 calc R
H14C H 0.3927 0.4628 0.8801 0.040 Uiso 1 1 calc R
C15 C 0.4909(3) 0.6745(2) 0.7415(2) 0.0333(5) Uani 1 1 d .
H15A H 0.5655 0.7416 0.7947 0.050 Uiso 1 1 calc R
H15B H 0.4455 0.7134 0.7001 0.050 Uiso 1 1 calc R
H15C H 0.5276 0.6222 0.6966 0.050 Uiso 1 1 calc R
C16 C 0.3475(2) 0.6801(2) 0.87331(19) 0.0270(5) Uani 1 1 d .
H16A H 0.2662 0.6301 0.8958 0.041 Uiso 1 1 calc R
H16B H 0.3282 0.7418 0.8415 0.041 Uiso 1 1 calc R
H16C H 0.4229 0.7257 0.9332 0.041 Uiso 1 1 calc R
C17 C -0.2860(2) 0.1607(2) 0.67112(17) 0.0238(4) Uani 1 1 d .
C18 C -0.3137(3) 0.0220(2) 0.6196(2) 0.0347(6) Uani 1 1 d .
H18A H -0.3667 -0.0027 0.5492 0.052 Uiso 1 1 calc R
H18B H -0.3651 -0.0327 0.6596 0.052 Uiso 1 1 calc R
H18C H -0.2269 0.0122 0.6168 0.052 Uiso 1 1 calc R
C19 C -0.4213(3) 0.1760(3) 0.6837(2) 0.0351(6) Uani 1 1 d .
H19A H -0.4027 0.2661 0.7141 0.053 Uiso 1 1 calc R
H19B H -0.4650 0.1254 0.7291 0.053 Uiso 1 1 calc R
H19C H -0.4820 0.1464 0.6158 0.053 Uiso 1 1 calc R
C20 C -0.2233(3) 0.2398(2) 0.59810(18) 0.0309(5) Uani 1 1 d .
H20A H -0.1346 0.2359 0.5914 0.046 Uiso 1 1 calc R
H20B H -0.2111 0.3286 0.6263 0.046 Uiso 1 1 calc R
H20C H -0.2840 0.2053 0.5299 0.046 Uiso 1 1 calc R
C21 C -0.1979(2) 0.10364(19) 0.87627(17) 0.0197(4) Uani 1 1 d .
C22 C -0.1640(2) -0.0120(2) 0.83088(19) 0.0255(4) Uani 1 1 d .
H22A H -0.0703 0.0178 0.8195 0.038 Uiso 1 1 calc R
H22B H -0.2270 -0.0622 0.7649 0.038 Uiso 1 1 calc R
H22C H -0.1732 -0.0651 0.8794 0.038 Uiso 1 1 calc R
C23 C -0.3482(2) 0.0586(2) 0.88664(19) 0.0256(4) Uani 1 1 d .
H23A H -0.3628 0.0082 0.9372 0.038 Uiso 1 1 calc R
H23B H -0.4065 0.0060 0.8194 0.038 Uiso 1 1 calc R
H23C H -0.3710 0.1328 0.9099 0.038 Uiso 1 1 calc R
C24 C -0.1086(2) 0.1664(2) 0.98557(17) 0.0248(4) Uani 1 1 d .
H24A H -0.1258 0.2414 1.0179 0.037 Uiso 1 1 calc R
H24B H -0.0123 0.1925 0.9809 0.037 Uiso 1 1 calc R
H24C H -0.1308 0.1052 1.0274 0.037 Uiso 1 1 calc R
O1 O 0.21788(17) 0.29619(15) 0.93110(12) 0.0237(3) Uani 1 1 d .
C25 C 0.1283(2) 0.18344(18) 0.75177(16) 0.0163(3) Uani 1 1 d .
C26 C 0.2043(2) 0.19931(19) 0.84854(16) 0.0181(4) Uani 1 1 d .
C27 C 0.2673(2) 0.1177(2) 0.86445(18) 0.0234(4) Uani 1 1 d .
C28 C 0.2552(2) 0.0158(2) 0.7843(2) 0.0267(5) Uani 1 1 d .
C29 C 0.1795(2) -0.0027(2) 0.68946(19) 0.0250(4) Uani 1 1 d .
C30 C 0.1162(2) 0.07836(19) 0.67251(17) 0.0212(4) Uani 1 1 d .
H30 H 0.0636 0.0625 0.6061 0.025 Uiso 1 1 calc R
C31 C 0.1493(2) 0.37795(19) 0.90835(15) 0.0178(4) Uani 1 1 d .
H31A H 0.2174 0.4667 0.9255 0.021 Uiso 1 1 calc R
H31B H 0.0820 0.3760 0.9534 0.021 Uiso 1 1 calc R
F1 F 0.34211(16) 0.13647(15) 0.95849(13) 0.0372(4) Uani 1 1 d .
F2 F 0.31755(16) -0.06298(14) 0.79999(15) 0.0395(4) Uani 1 1 d .
F3 F 0.16877(17) -0.10305(13) 0.61115(13) 0.0373(4) Uani 1 1 d .

loop_
_atom_site_aniso_label
_atom_site_aniso_U_11
_atom_site_aniso_U_22
_atom_site_aniso_U_33
_atom_site_aniso_U_23
_atom_site_aniso_U_13
_atom_site_aniso_U_12
Ir1 0.01084(4) 0.01358(4) 0.01544(4) 0.00388(3) 0.00247(2) 0.00522(3)
P1 0.0132(2) 0.0177(2) 0.0213(2) 0.00763(19) 0.00576(18) 0.00628(19)
P2 0.0117(2) 0.0154(2) 0.0194(2) 0.00442(18) 0.00343(18) 0.00452(18)
C1 0.0124(8) 0.0155(8) 0.0207(9) 0.0037(7) 0.0023(7) 0.0051(7)
C2 0.0156(9) 0.0183(9) 0.0232(10) 0.0066(7) 0.0030(7) 0.0077(7)
C3 0.0211(10) 0.0180(9) 0.0246(10) 0.0069(8) 0.0002(8) 0.0088(8)
C4 0.0211(10) 0.0203(9) 0.0260(10) 0.0038(8) 0.0004(8) 0.0120(8)
C5 0.0148(9) 0.0211(9) 0.0226(10) 0.0019(8) 0.0017(7) 0.0095(8)
C6 0.0139(9) 0.0173(9) 0.0214(9) 0.0032(7) 0.0028(7) 0.0061(7)
C7 0.0213(10) 0.0217(10) 0.0308(11) 0.0143(8) 0.0086(8) 0.0106(8)
C8 0.0163(9) 0.0192(9) 0.0254(10) 0.0050(8) 0.0083(8) 0.0083(8)
C9 0.0205(10) 0.0253(10) 0.0219(10) 0.0094(8) 0.0090(8) 0.0102(8)
C10 0.0228(11) 0.0285(11) 0.0304(11) 0.0100(9) 0.0116(9) 0.0132(9)
C11 0.0340(13) 0.0375(13) 0.0332(13) 0.0196(11) 0.0187(11) 0.0165(11)
C12 0.0252(11) 0.0314(12) 0.0215(10) 0.0072(9) 0.0040(8) 0.0107(9)
C13 0.0148(9) 0.0208(10) 0.0317(11) 0.0054(8) 0.0051(8) 0.0040(8)
C14 0.0152(10) 0.0307(11) 0.0323(12) 0.0053(9) 0.0027(8) 0.0093(9)
C15 0.0231(11) 0.0263(12) 0.0459(15) 0.0103(11) 0.0133(10) 0.0024(9)
C16 0.0220(11) 0.0208(10) 0.0335(12) 0.0022(9) 0.0048(9) 0.0059(9)
C17 0.0167(10) 0.0280(11) 0.0224(10) 0.0048(8) 0.0002(8) 0.0061(8)
C18 0.0344(14) 0.0255(12) 0.0305(13) -0.0033(10) -0.0048(10) 0.0053(10)
C19 0.0197(11) 0.0489(15) 0.0357(13) 0.0092(12) -0.0001(10) 0.0149(11)
C20 0.0358(13) 0.0310(12) 0.0206(11) 0.0047(9) 0.0028(9) 0.0089(10)
C21 0.0173(9) 0.0165(9) 0.0239(10) 0.0068(7) 0.0055(8) 0.0039(7)
C22 0.0265(11) 0.0185(9) 0.0328(12) 0.0081(8) 0.0085(9) 0.0089(9)
C23 0.0181(10) 0.0251(10) 0.0342(12) 0.0124(9) 0.0101(9) 0.0051(8)
C24 0.0264(11) 0.0240(10) 0.0239(10) 0.0088(8) 0.0034(9) 0.0087(9)
O1 0.0276(8) 0.0237(7) 0.0183(7) 0.0021(6) -0.0037(6) 0.0127(7)
C25 0.0132(8) 0.0162(8) 0.0200(9) 0.0056(7) 0.0052(7) 0.0054(7)
C26 0.0141(9) 0.0169(9) 0.0225(10) 0.0060(7) 0.0017(7) 0.0055(7)
C27 0.0168(10) 0.0221(10) 0.0318(11) 0.0109(9) -0.0002(8) 0.0075(8)
C28 0.0161(10) 0.0177(9) 0.0523(15) 0.0146(10) 0.0101(10) 0.0096(8)
C29 0.0227(11) 0.0165(9) 0.0360(12) 0.0032(8) 0.0137(9) 0.0079(8)
C30 0.0229(10) 0.0175(9) 0.0228(10) 0.0036(8) 0.0080(8) 0.0074(8)
C31 0.0175(9) 0.0168(9) 0.0171(9) 0.0024(7) 0.0017(7) 0.0061(7)
F1 0.0310(8) 0.0324(8) 0.0453(9) 0.0150(7) -0.0125(7) 0.0121(6)
F2 0.0271(8) 0.0244(7) 0.0756(12) 0.0178(7) 0.0094(8) 0.0175(6)
F3 0.0432(9) 0.0213(7) 0.0483(9) -0.0004(6) 0.0204(8) 0.0158(7)

loop_
_atom_type_symbol
_atom_type_description
_atom_type_scat_dispersion_real
_atom_type_scat_dispersion_imag
_atom_type_scat_source
C C 0.0033 0.0016 'International Tables Vol C Tables 4.2.6.8 and 6.1.1.4'
H H 0.0000 0.0000 'International Tables Vol C Tables 4.2.6.8 and 6.1.1.4'
O O 0.0106 0.0060 'International Tables Vol C Tables 4.2.6.8 and 6.1.1.4'
F F 0.0171 0.0103 'International Tables Vol C Tables 4.2.6.8 and 6.1.1.4'
P P 0.1023 0.0942 'International Tables Vol C Tables 4.2.6.8 and 6.1.1.4'
Ir Ir -1.4442 7.9887 'International Tables Vol C Tables 4.2.6.8 and 6.1.1.4'

loop_
_geom_angle_atom_site_label_1
_geom_angle_atom_site_label_2
_geom_angle_atom_site_label_3
_geom_angle
C31 Ir1 C1 95.74(8)
C31 Ir1 C25 80.94(8)
C1 Ir1 C25 176.64(7)
C31 Ir1 P2 92.57(6)
C1 Ir1 P2 80.93(6)
C25 Ir1 P2 98.69(5)
C31 Ir1 P1 97.20(6)
C1 Ir1 P1 81.48(6)
C25 Ir1 P1 99.34(5)
P2 Ir1 P1 160.628(19)
C7 P1 C13 103.60(10)
C7 P1 C9 103.22(10)
C13 P1 C9 111.12(10)
C7 P1 Ir1 101.14(7)
C13 P1 Ir1 121.07(7)
C9 P1 Ir1 113.82(7)
C8 P2 C21 104.45(9)
C8 P2 C17 105.15(10)
C21 P2 C17 110.74(10)
C8 P2 Ir1 100.71(7)
C21 P2 Ir1 126.93(7)
C17 P2 Ir1 106.46(7)
C2 C1 C6 116.97(18)
C2 C1 Ir1 121.88(14)
C6 C1 Ir1 120.97(14)
C3 C2 C1 121.31(19)
C3 C2 C7 120.21(18)
C1 C2 C7 118.33(17)
C4 C3 C2 120.30(19)
C4 C3 H3 119.8
C2 C3 H3 119.8
C5 C4 C3 119.62(19)
C5 C4 H4 120.2
C3 C4 H4 120.2
C4 C5 C6 120.40(19)
C4 C5 H5 119.8
C6 C5 H5 119.8
C5 C6 C1 121.32(19)
C5 C6 C8 121.12(18)
C1 C6 C8 117.56(17)
C2 C7 P1 109.74(14)
C2 C7 H7A 109.7
P1 C7 H7A 109.7
C2 C7 H7B 109.7
P1 C7 H7B 109.7
H7A C7 H7B 108.2
C6 C8 P2 107.55(14)
C6 C8 H8A 110.2
P2 C8 H8A 110.2
C6 C8 H8B 110.2
P2 C8 H8B 110.2
H8A C8 H8B 108.5
C11 C9 C12 107.74(19)
C11 C9 C10 110.04(18)
C12 C9 C10 108.55(19)
C11 C9 P1 114.93(16)
C12 C9 P1 105.30(14)
C10 C9 P1 109.98(15)
C9 C10 H10A 109.5
C9 C10 H10B 109.5
H10A C10 H10B 109.5
C9 C10 H10C 109.5
H10A C10 H10C 109.5
H10B C10 H10C 109.5
C9 C11 H11A 109.5
C9 C11 H11B 109.5
H11A C11 H11B 109.5
C9 C11 H11C 109.5
H11A C11 H11C 109.5
H11B C11 H11C 109.5
C9 C12 H12A 109.5
C9 C12 H12B 109.5
H12A C12 H12B 109.5
C9 C12 H12C 109.5
H12A C12 H12C 109.5
H12B C12 H12C 109.5
C14 C13 C15 108.10(19)
C14 C13 C16 110.1(2)
C15 C13 C16 106.91(19)
C14 C13 P1 110.77(15)
C15 C13 P1 113.78(17)
C16 C13 P1 107.04(15)
C13 C14 H14A 109.5
C13 C14 H14B 109.5
H14A C14 H14B 109.5
C13 C14 H14C 109.5
H14A C14 H14C 109.5
H14B C14 H14C 109.5
C13 C15 H15A 109.5
C13 C15 H15B 109.5
H15A C15 H15B 109.5
C13 C15 H15C 109.5
H15A C15 H15C 109.5
H15B C15 H15C 109.5
C13 C16 H16A 109.5
C13 C16 H16B 109.5
H16A C16 H16B 109.5
C13 C16 H16C 109.5
H16A C16 H16C 109.5
H16B C16 H16C 109.5
C18 C17 C20 107.3(2)
C18 C17 C19 110.2(2)
C20 C17 C19 107.3(2)
C18 C17 P2 111.29(17)
C20 C17 P2 107.27(16)
C19 C17 P2 113.10(17)
C17 C18 H18A 109.5
C17 C18 H18B 109.5
H18A C18 H18B 109.5
C17 C18 H18C 109.5
H18A C18 H18C 109.5
H18B C18 H18C 109.5
C17 C19 H19A 109.5
C17 C19 H19B 109.5
H19A C19 H19B 109.5
C17 C19 H19C 109.5
H19A C19 H19C 109.5
H19B C19 H19C 109.5
C17 C20 H20A 109.5
C17 C20 H20B 109.5
H20A C20 H20B 109.5
C17 C20 H20C 109.5
H20A C20 H20C 109.5
H20B C20 H20C 109.5
C23 C21 C24 108.15(18)
C23 C21 C22 109.98(18)
C24 C21 C22 106.13(18)
C23 C21 P2 111.23(15)
C24 C21 P2 109.30(14)
C22 C21 P2 111.86(15)
C21 C22 H22A 109.5
C21 C22 H22B 109.5
H22A C22 H22B 109.5
C21 C22 H22C 109.5
H22A C22 H22C 109.5
H22B C22 H22C 109.5
C21 C23 H23A 109.5
C21 C23 H23B 109.5
H23A C23 H23B 109.5
C21 C23 H23C 109.5
H23A C23 H23C 109.5
H23B C23 H23C 109.5
C21 C24 H24A 109.5
C21 C24 H24B 109.5
H24A C24 H24B 109.5
C21 C24 H24C 109.5
H24A C24 H24C 109.5
H24B C24 H24C 109.5
C26 O1 C31 114.29(16)
C26 C25 C30 116.47(18)
C26 C25 Ir1 110.20(14)
C30 C25 Ir1 133.32(16)
O1 C26 C27 117.47(19)
O1 C26 C25 120.68(18)
C27 C26 C25 121.8(2)
F1 C27 C28 118.94(19)
F1 C27 C26 120.7(2)
C28 C27 C26 120.4(2)
F2 C28 C29 121.1(2)
F2 C28 C27 120.2(2)
C29 C28 C27 118.71(19)
F3 C29 C28 118.1(2)
F3 C29 C30 120.4(2)
C28 C29 C30 121.4(2)
C29 C30 C25 121.1(2)
C29 C30 H30 119.4
C25 C30 H30 119.4
O1 C31 Ir1 113.87(13)
O1 C31 H31A 108.8
Ir1 C31 H31A 108.8
O1 C31 H31B 108.8
Ir1 C31 H31B 108.8
H31A C31 H31B 107.7

loop_
_geom_bond_atom_site_label_1
_geom_bond_atom_site_label_2
_geom_bond_distance
Ir1 C31 2.026(2)
Ir1 C1 2.0856(19)
Ir1 C25 2.1002(19)
Ir1 P2 2.3167(5)
Ir1 P1 2.3533(5)
P1 C7 1.849(2)
P1 C13 1.885(2)
P1 C9 1.887(2)
P2 C8 1.848(2)
P2 C21 1.884(2)
P2 C17 1.892(2)
C1 C2 1.413(3)
C1 C6 1.416(3)
C2 C3 1.395(3)
C2 C7 1.512(3)
C3 C4 1.391(3)
C3 H3 0.9500
C4 C5 1.388(3)
C4 H4 0.9500
C5 C6 1.392(3)
C5 H5 0.9500
C6 C8 1.512(3)
C7 H7A 0.9900
C7 H7B 0.9900
C8 H8A 0.9900
C8 H8B 0.9900
C9 C11 1.533(3)
C9 C12 1.536(3)
C9 C10 1.537(3)
C10 H10A 0.9800
C10 H10B 0.9800
C10 H10C 0.9800
C11 H11A 0.9800
C11 H11B 0.9800
C11 H11C 0.9800
C12 H12A 0.9800
C12 H12B 0.9800
C12 H12C 0.9800
C13 C14 1.539(3)
C13 C15 1.540(3)
C13 C16 1.545(3)
C14 H14A 0.9800
C14 H14B 0.9800
C14 H14C 0.9800
C15 H15A 0.9800
C15 H15B 0.9800
C15 H15C 0.9800
C16 H16A 0.9800
C16 H16B 0.9800
C16 H16C 0.9800
C17 C18 1.525(3)
C17 C20 1.534(3)
C17 C19 1.545(3)
C18 H18A 0.9800
C18 H18B 0.9800
C18 H18C 0.9800
C19 H19A 0.9800
C19 H19B 0.9800
C19 H19C 0.9800
C20 H20A 0.9800
C20 H20B 0.9800
C20 H20C 0.9800
C21 C23 1.538(3)
C21 C24 1.539(3)
C21 C22 1.540(3)
C22 H22A 0.9800
C22 H22B 0.9800
C22 H22C 0.9800
C23 H23A 0.9800
C23 H23B 0.9800
C23 H23C 0.9800
C24 H24A 0.9800
C24 H24B 0.9800
C24 H24C 0.9800
O1 C26 1.362(2)
O1 C31 1.454(2)
C25 C26 1.401(3)
C25 C30 1.402(3)
C26 C27 1.385(3)
C27 F1 1.357(3)
C27 C28 1.384(3)
C28 F2 1.350(2)
C28 C29 1.371(4)
C29 F3 1.362(2)
C29 C30 1.386(3)
C30 H30 0.9500
C31 H31A 0.9900
C31 H31B 0.9900

loop_
_geom_torsion_atom_site_label_1
_geom_torsion_atom_site_label_2
_geom_torsion_atom_site_label_3
_geom_torsion_atom_site_label_4
_geom_torsion
C31 Ir1 P1 C7 -115.36(10)
C1 Ir1 P1 C7 -20.60(10)
C25 Ir1 P1 C7 162.70(10)
P2 Ir1 P1 C7 4.37(10)
C31 Ir1 P1 C13 -1.88(10)
C1 Ir1 P1 C13 92.88(10)
C25 Ir1 P1 C13 -83.83(10)
P2 Ir1 P1 C13 117.85(9)
C31 Ir1 P1 C9 134.66(9)
C1 Ir1 P1 C9 -130.58(10)
C25 Ir1 P1 C9 52.72(10)
P2 Ir1 P1 C9 -105.61(9)
C31 Ir1 P2 C8 69.09(9)
C1 Ir1 P2 C8 -26.31(9)
C25 Ir1 P2 C8 150.31(9)
P1 Ir1 P2 C8 -51.32(10)
C31 Ir1 P2 C21 -48.28(10)
C1 Ir1 P2 C21 -143.68(10)
C25 Ir1 P2 C21 32.94(10)
P1 Ir1 P2 C21 -168.69(9)
C31 Ir1 P2 C17 178.56(9)
C1 Ir1 P2 C17 83.16(10)
C25 Ir1 P2 C17 -100.22(9)
P1 Ir1 P2 C17 58.15(10)
C31 Ir1 C1 C2 110.05(18)
C25 Ir1 C1 C2 117.9(12)
P2 Ir1 C1 C2 -158.25(17)
P1 Ir1 C1 C2 13.60(16)
C31 Ir1 C1 C6 -74.89(17)
C25 Ir1 C1 C6 -67.1(13)
P2 Ir1 C1 C6 16.81(16)
P1 Ir1 C1 C6 -171.34(17)
C6 C1 C2 C3 2.4(3)
Ir1 C1 C2 C3 177.65(16)
C6 C1 C2 C7 -173.13(19)
Ir1 C1 C2 C7 2.1(3)
C1 C2 C3 C4 -2.3(3)
C7 C2 C3 C4 173.1(2)
C2 C3 C4 C5 0.1(3)
C3 C4 C5 C6 1.9(3)
C4 C5 C6 C1 -1.7(3)
C4 C5 C6 C8 179.0(2)
C2 C1 C6 C5 -0.4(3)
Ir1 C1 C6 C5 -175.70(16)
C2 C1 C6 C8 178.93(19)
Ir1 C1 C6 C8 3.6(3)
C3 C2 C7 P1 162.64(17)
C1 C2 C7 P1 -21.8(3)
C13 P1 C7 C2 -98.42(17)
C9 P1 C7 C2 145.62(16)
Ir1 P1 C7 C2 27.65(16)
C5 C6 C8 P2 151.41(17)
C1 C6 C8 P2 -27.9(2)
C21 P2 C8 C6 168.29(14)
C17 P2 C8 C6 -75.05(16)
Ir1 P2 C8 C6 35.43(15)
C7 P1 C9 C11 42.0(2)
C13 P1 C9 C11 -68.4(2)
Ir1 P1 C9 C11 150.75(15)
C7 P1 C9 C12 -76.34(16)
C13 P1 C9 C12 173.19(14)
Ir1 P1 C9 C12 32.36(16)
C7 P1 C9 C10 166.88(15)
C13 P1 C9 C10 56.41(18)
Ir1 P1 C9 C10 -84.42(16)
C7 P1 C13 C14 168.06(15)
C9 P1 C13 C14 -81.71(17)
Ir1 P1 C13 C14 55.87(17)
C7 P1 C13 C15 -69.91(18)
C9 P1 C13 C15 40.3(2)
Ir1 P1 C13 C15 177.89(14)
C7 P1 C13 C16 47.96(17)
C9 P1 C13 C16 158.18(15)
Ir1 P1 C13 C16 -64.24(17)
C8 P2 C17 C18 -157.58(17)
C21 P2 C17 C18 -45.3(2)
Ir1 P2 C17 C18 96.12(17)
C8 P2 C17 C20 85.28(17)
C21 P2 C17 C20 -162.46(15)
Ir1 P2 C17 C20 -21.03(17)
C8 P2 C17 C19 -32.9(2)
C21 P2 C17 C19 79.4(2)
Ir1 P2 C17 C19 -139.19(17)
C8 P2 C21 C23 62.52(17)
C17 P2 C21 C23 -50.20(18)
Ir1 P2 C21 C23 178.22(12)
C8 P2 C21 C24 -56.83(17)
C17 P2 C21 C24 -169.54(15)
Ir1 P2 C21 C24 58.88(17)
C8 P2 C21 C22 -174.06(16)
C17 P2 C21 C22 73.22(18)
Ir1 P2 C21 C22 -58.36(18)
C31 Ir1 C25 C26 -1.22(14)
C1 Ir1 C25 C26 -9.1(13)
P2 Ir1 C25 C26 -92.46(14)
P1 Ir1 C25 C26 94.66(14)
C31 Ir1 C25 C30 177.7(2)
C1 Ir1 C25 C30 169.8(11)
P2 Ir1 C25 C30 86.5(2)
P1 Ir1 C25 C30 -86.4(2)
C31 O1 C26 C27 179.82(18)
C31 O1 C26 C25 -0.6(3)
C30 C25 C26 O1 -177.79(18)
Ir1 C25 C26 O1 1.4(2)
C30 C25 C26 C27 1.8(3)
Ir1 C25 C26 C27 -179.06(16)
O1 C26 C27 F1 -1.5(3)
C25 C26 C27 F1 178.90(19)
O1 C26 C27 C28 178.7(2)
C25 C26 C27 C28 -0.9(3)
F1 C27 C28 F2 -0.2(3)
C26 C27 C28 F2 179.6(2)
F1 C27 C28 C29 180.0(2)
C26 C27 C28 C29 -0.2(3)
F2 C28 C29 F3 0.0(3)
C27 C28 C29 F3 179.78(19)
F2 C28 C29 C30 -179.5(2)
C27 C28 C29 C30 0.4(3)
F3 C29 C30 C25 -178.77(19)
C28 C29 C30 C25 0.6(3)
C26 C25 C30 C29 -1.7(3)
Ir1 C25 C30 C29 179.45(16)
C26 O1 C31 Ir1 -0.6(2)
C1 Ir1 C31 O1 -179.48(14)
C25 Ir1 C31 O1 0.98(14)
P2 Ir1 C31 O1 99.38(14)
P1 Ir1 C31 O1 -97.38(14)
